data_7124609
loop_
_publ_author_name
'Cao, Levy L.'
'Daley, Erika'
'Johnstone, Timothy C.'
'Stephan, Douglas W.'

_publ_section_title
;
 Cationic aluminum hydride complexes: reactions of carbene-alane adducts
 with trityl-borate.
;
_journal_issue 30
_journal_name_full 'Chemical communications (Cambridge, England)'
_journal_page_first 5305
_journal_page_last 5307
_journal_paper_doi 10.1039/c6cc01585a
_journal_volume 52
_journal_year 2016
_chemical_formula_sum 'C88 H38 Al B2 Br F40 N4'
_chemical_formula_weight 2039.73
_space_group_IT_number 2
_space_group_name_Hall '-P 1'
_space_group_name_H-M_alt 'P -1'
_symmetry_cell_setting triclinic
_symmetry_space_group_name_H-M 'P -1'
_atom_sites_solution_hydrogens geom
_atom_sites_solution_primary direct
_atom_sites_solution_secondary difmap
_audit_creation_method SHELXL-97
_audit_update_record
;
2016-02-15 deposited with the CCDC.
2016-03-14 downloaded from the CCDC.
;
_cell_angle_alpha 89.208(4)
_cell_angle_beta 88.213(4)
_cell_angle_gamma 79.504(4)
_cell_formula_units_Z 2
_cell_length_a 12.4696(10)
_cell_length_b 13.5438(10)
_cell_length_c 23.9484(19)
_cell_measurement_reflns_used 9926
_cell_measurement_temperature 150(2)
_cell_measurement_theta_max 49.960
_cell_measurement_theta_min 4.595
_cell_volume 3974.8(5)
_computing_structure_refinement 'SHELXL-97 (Sheldrick, 2008)'
_computing_structure_solution 'SHELXS-97 (Sheldrick, 2008)'
_diffrn_ambient_temperature 150(2)
_diffrn_measured_fraction_theta_full 0.986
_diffrn_measured_fraction_theta_max 0.986
_diffrn_measurement_device_type 'Bruker APEX-II CCD'
_diffrn_radiation_monochromator graphite
_diffrn_radiation_source 'fine-focus sealed tube'
_diffrn_radiation_type MoK\a
_diffrn_radiation_wavelength 0.71073
_diffrn_reflns_av_R_equivalents 0.0464
_diffrn_reflns_av_sigmaI/netI 0.0603
_diffrn_reflns_limit_h_max 16
_diffrn_reflns_limit_h_min -16
_diffrn_reflns_limit_k_max 17
_diffrn_reflns_limit_k_min -17
_diffrn_reflns_limit_l_max 31
_diffrn_reflns_limit_l_min -31
_diffrn_reflns_number 65355
_diffrn_reflns_theta_full 27.63
_diffrn_reflns_theta_max 27.63
_diffrn_reflns_theta_min 1.53
_exptl_absorpt_coefficient_mu 0.675
_exptl_absorpt_correction_T_max 0.9356
_exptl_absorpt_correction_T_min 0.9356
_exptl_crystal_colour white
_exptl_crystal_density_diffrn 1.704
_exptl_crystal_density_method 'not measured'
_exptl_crystal_description block
_exptl_crystal_F_000 2024
_exptl_crystal_size_max 0.10
_exptl_crystal_size_mid 0.10
_exptl_crystal_size_min 0.10
_refine_diff_density_max 2.774
_refine_diff_density_min -1.866
_refine_diff_density_rms 0.111
_refine_ls_extinction_method none
_refine_ls_goodness_of_fit_ref 1.028
_refine_ls_hydrogen_treatment mixed
_refine_ls_matrix_type full
_refine_ls_number_parameters 1187
_refine_ls_number_reflns 18261
_refine_ls_number_restraints 0
_refine_ls_restrained_S_all 1.028
_refine_ls_R_factor_all 0.1200
_refine_ls_R_factor_gt 0.0740
_refine_ls_shift/su_max 0.001
_refine_ls_shift/su_mean 0.000
_refine_ls_structure_factor_coef Fsqd
_refine_ls_weighting_details 'calc w=1/[\s^2^(Fo^2^)+(0.1354P)^2^+6.8207P] where P=(Fo^2^+2Fc^2^)/3'
_refine_ls_weighting_scheme calc
_refine_ls_wR_factor_gt 0.2112
_refine_ls_wR_factor_ref 0.2421
_reflns_number_gt 11603
_reflns_number_total 18261
_reflns_threshold_expression >2sigma(I)
_cod_data_source_file c6cc01585a2.cif
_cod_data_source_block lc005
_cod_original_sg_symbol_H-M P-1
_cod_database_code 7124609

loop_
_symmetry_equiv_pos_as_xyz
'x, y, z'
'-x, -y, -z'

loop_
_atom_site_label
_atom_site_type_symbol
_atom_site_fract_x
_atom_site_fract_y
_atom_site_fract_z
_atom_site_U_iso_or_equiv
_atom_site_adp_type
_atom_site_occupancy
_atom_site_symmetry_multiplicity
_atom_site_calc_flag
_atom_site_refinement_flags
Al1 Al 0.62533(10) 0.22021(9) 0.76758(4) 0.0229(3) Uani 1 1 d .
B1 B 0.8070(3) 0.2498(3) 0.11651(16) 0.0161(8) Uani 1 1 d .
B2 B 0.6461(4) 0.6896(3) 0.58953(17) 0.0205(9) Uani 1 1 d .
N1 N 0.5793(3) 0.2362(3) 0.64469(13) 0.0215(7) Uani 1 1 d .
N2 N 0.7400(3) 0.2630(2) 0.66020(13) 0.0192(7) Uani 1 1 d .
N3 N 0.7066(3) -0.0074(3) 0.76319(13) 0.0236(7) Uani 1 1 d .
N4 N 0.6869(3) 0.0488(2) 0.84700(13) 0.0222(7) Uani 1 1 d .
F1 F 0.62137(18) 0.14646(16) 0.11989(9) 0.0237(5) Uani 1 1 d .
F2 F 0.41607(19) 0.22031(19) 0.09657(10) 0.0309(6) Uani 1 1 d .
F3 F 0.35691(19) 0.4166(2) 0.06327(11) 0.0330(6) Uani 1 1 d .
F4 F 0.5110(2) 0.53424(17) 0.05327(11) 0.0307(6) Uani 1 1 d .
F5 F 0.71831(19) 0.46024(17) 0.07086(10) 0.0260(5) Uani 1 1 d .
F6 F 0.73715(19) 0.13361(17) 0.01855(9) 0.0238(5) Uani 1 1 d .
F7 F 0.8342(2) -0.04739(18) -0.01474(9) 0.0291(5) Uani 1 1 d .
F8 F 1.0037(2) -0.15361(19) 0.04295(11) 0.0386(6) Uani 1 1 d .
F9 F 1.0799(2) -0.0675(2) 0.13209(11) 0.0367(6) Uani 1 1 d .
F10 F 0.98812(19) 0.11407(19) 0.16487(10) 0.0295(6) Uani 1 1 d .
F11 F 1.0010(2) 0.3133(2) 0.17320(10) 0.0318(6) Uani 1 1 d .
F12 F 1.1617(2) 0.3816(2) 0.12200(12) 0.0447(7) Uani 1 1 d .
F13 F 1.1597(2) 0.4181(2) 0.00915(12) 0.0406(7) Uani 1 1 d .
F14 F 0.9898(2) 0.3800(2) -0.05035(10) 0.0331(6) Uani 1 1 d .
F15 F 0.82837(18) 0.30705(18) -0.00027(9) 0.0240(5) Uani 1 1 d .
F16 F 0.7791(2) 0.08807(18) 0.20471(9) 0.0279(5) Uani 1 1 d .
F17 F 0.7295(2) 0.1221(2) 0.31147(10) 0.0373(6) Uani 1 1 d .
F18 F 0.7112(2) 0.3105(2) 0.35467(10) 0.0428(7) Uani 1 1 d .
F19 F 0.7421(2) 0.4650(2) 0.28616(11) 0.0432(7) Uani 1 1 d .
F20 F 0.7894(2) 0.43451(18) 0.17832(10) 0.0317(6) Uani 1 1 d .
F21 F 0.44504(19) 0.64250(17) 0.55169(10) 0.0270(5) Uani 1 1 d .
F22 F 0.2623(2) 0.7673(2) 0.52607(10) 0.0357(6) Uani 1 1 d .
F23 F 0.2521(2) 0.9704(2) 0.52875(12) 0.0451(7) Uani 1 1 d .
F24 F 0.4316(2) 1.04436(18) 0.55859(11) 0.0401(7) Uani 1 1 d .
F25 F 0.6129(2) 0.92279(18) 0.58602(10) 0.0304(6) Uani 1 1 d .
F26 F 0.5923(2) 0.68169(18) 0.46546(9) 0.0286(5) Uani 1 1 d .
F27 F 0.6915(2) 0.5490(2) 0.39308(10) 0.0392(7) Uani 1 1 d .
F28 F 0.8583(3) 0.4005(2) 0.42478(12) 0.0451(7) Uani 1 1 d .
F29 F 0.9108(2) 0.38090(19) 0.53438(12) 0.0389(6) Uani 1 1 d .
F30 F 0.8045(2) 0.50821(19) 0.60962(9) 0.0307(6) Uani 1 1 d .
F31 F 0.7485(2) 0.79932(19) 0.50732(10) 0.0344(6) Uani 1 1 d .
F32 F 0.9461(3) 0.8487(2) 0.50903(13) 0.0526(8) Uani 1 1 d .
F33 F 1.0700(2) 0.8095(2) 0.60112(16) 0.0537(9) Uani 1 1 d .
F34 F 0.9895(2) 0.7227(2) 0.69225(14) 0.0504(8) Uani 1 1 d .
F35 F 0.7959(2) 0.6720(2) 0.69181(10) 0.0375(6) Uani 1 1 d .
F36 F 0.5923(2) 0.80298(18) 0.69002(9) 0.0279(5) Uani 1 1 d .
F37 F 0.5123(2) 0.7461(2) 0.78603(9) 0.0365(6) Uani 1 1 d .
F38 F 0.4642(2) 0.5567(2) 0.79843(10) 0.0357(6) Uani 1 1 d .
F39 F 0.4936(2) 0.43129(18) 0.70968(11) 0.0350(6) Uani 1 1 d .
F40 F 0.5789(2) 0.48392(17) 0.61402(10) 0.0294(5) Uani 1 1 d .
C1 C 0.6499(3) 0.2416(3) 0.68627(15) 0.0190(8) Uani 1 1 d .
C2 C 0.6266(4) 0.2537(3) 0.59402(16) 0.0265(9) Uani 1 1 d .
H2 H 0.5939 0.2542 0.5587 0.032 Uiso 1 1 calc R
C3 C 0.7286(3) 0.2702(3) 0.60351(16) 0.0246(9) Uani 1 1 d .
H3 H 0.7813 0.2840 0.5764 0.030 Uiso 1 1 calc R
C4 C 0.4647(3) 0.2266(3) 0.65195(16) 0.0269(9) Uani 1 1 d .
H4A H 0.4427 0.1922 0.6191 0.032 Uiso 1 1 calc R
H4B H 0.4188 0.2943 0.6540 0.032 Uiso 1 1 calc R
C5 C 0.4455(3) 0.1683(3) 0.70410(16) 0.0241(9) Uani 1 1 d .
C6 C 0.4479(3) 0.0653(3) 0.70206(17) 0.0275(9) Uani 1 1 d .
H6 H 0.4634 0.0309 0.6676 0.033 Uiso 1 1 calc R
C7 C 0.4277(4) 0.0125(4) 0.75040(19) 0.0330(10) Uani 1 1 d .
H7 H 0.4303 -0.0580 0.7488 0.040 Uiso 1 1 calc R
C8 C 0.4039(4) 0.0616(4) 0.80037(18) 0.0335(10) Uani 1 1 d .
H8 H 0.3895 0.0250 0.8330 0.040 Uiso 1 1 calc R
C9 C 0.4010(4) 0.1638(3) 0.80343(17) 0.0290(9) Uani 1 1 d .
H9 H 0.3851 0.1973 0.8381 0.035 Uiso 1 1 calc R
C10 C 0.4216(3) 0.2180(3) 0.75544(16) 0.0240(8) Uani 1 1 d .
H10 H 0.4194 0.2883 0.7575 0.029 Uiso 1 1 calc R
C11 C 0.8416(3) 0.2723(3) 0.68845(16) 0.0243(8) Uani 1 1 d .
H11A H 0.8818 0.3162 0.6658 0.029 Uiso 1 1 calc R
H11B H 0.8888 0.2053 0.6913 0.029 Uiso 1 1 calc R
C12 C 0.8176(3) 0.3156(3) 0.74598(17) 0.0236(8) Uani 1 1 d .
C13 C 0.7705(4) 0.4166(3) 0.75306(18) 0.0294(9) Uani 1 1 d .
H13 H 0.7506 0.4579 0.7213 0.035 Uiso 1 1 calc R
C14 C 0.7528(4) 0.4565(3) 0.8060(2) 0.0349(11) Uani 1 1 d .
H14 H 0.7194 0.5249 0.8104 0.042 Uiso 1 1 calc R
C15 C 0.7833(4) 0.3976(3) 0.85271(19) 0.0321(10) Uani 1 1 d .
H15 H 0.7712 0.4257 0.8890 0.039 Uiso 1 1 calc R
C16 C 0.8311(3) 0.2979(3) 0.84636(18) 0.0272(9) Uani 1 1 d .
H16 H 0.8534 0.2579 0.8783 0.033 Uiso 1 1 calc R
C17 C 0.8471(3) 0.2555(3) 0.79293(17) 0.0234(8) Uani 1 1 d .
H17 H 0.8777 0.1863 0.7887 0.028 Uiso 1 1 calc R
C18 C 0.6785(3) 0.0783(3) 0.79319(15) 0.0193(8) Uani 1 1 d .
C19 C 0.7314(4) -0.0889(3) 0.79856(19) 0.0323(10) Uani 1 1 d .
H19 H 0.7534 -0.1570 0.7878 0.039 Uiso 1 1 calc R
C20 C 0.7190(4) -0.0548(3) 0.85070(18) 0.0313(10) Uani 1 1 d .
H20 H 0.7301 -0.0937 0.8840 0.038 Uiso 1 1 calc R
C21 C 0.7205(4) -0.0145(3) 0.70237(16) 0.0272(9) Uani 1 1 d .
H21A H 0.6621 0.0347 0.6850 0.033 Uiso 1 1 calc R
H21B H 0.7115 -0.0824 0.6908 0.033 Uiso 1 1 calc R
C22 C 0.8289(4) 0.0043(3) 0.68044(17) 0.0257(9) Uani 1 1 d .
C23 C 0.9204(4) -0.0061(4) 0.7134(2) 0.0358(10) Uani 1 1 d .
H23 H 0.9147 -0.0238 0.7518 0.043 Uiso 1 1 calc R
C24 C 1.0199(4) 0.0093(4) 0.6907(3) 0.0518(14) Uani 1 1 d .
H24 H 1.0819 0.0027 0.7134 0.062 Uiso 1 1 calc R
C25 C 1.0282(5) 0.0342(4) 0.6350(3) 0.0560(16) Uani 1 1 d .
H25 H 1.0965 0.0441 0.6194 0.067 Uiso 1 1 calc R
C26 C 0.9389(6) 0.0449(4) 0.6015(2) 0.0544(17) Uani 1 1 d .
H26 H 0.9454 0.0623 0.5631 0.065 Uiso 1 1 calc R
C27 C 0.8391(4) 0.0300(3) 0.62441(18) 0.0341(10) Uani 1 1 d .
H27 H 0.7773 0.0375 0.6015 0.041 Uiso 1 1 calc R
C28 C 0.6697(3) 0.1155(3) 0.89592(15) 0.0254(9) Uani 1 1 d .
H28A H 0.6919 0.1800 0.8853 0.031 Uiso 1 1 calc R
H28B H 0.7181 0.0845 0.9258 0.031 Uiso 1 1 calc R
C29 C 0.5548(3) 0.1372(3) 0.91900(15) 0.0231(8) Uani 1 1 d .
C30 C 0.4974(4) 0.0597(3) 0.93145(17) 0.0300(9) Uani 1 1 d .
H30 H 0.5305 -0.0082 0.9249 0.036 Uiso 1 1 calc R
C31 C 0.3913(4) 0.0829(4) 0.95349(19) 0.0369(11) Uani 1 1 d .
H31 H 0.3526 0.0301 0.9622 0.044 Uiso 1 1 calc R
C32 C 0.3412(4) 0.1813(4) 0.96302(19) 0.0365(11) Uani 1 1 d .
H32 H 0.2681 0.1965 0.9773 0.044 Uiso 1 1 calc R
C33 C 0.3999(4) 0.2573(4) 0.95132(19) 0.0340(10) Uani 1 1 d .
H33 H 0.3670 0.3252 0.9583 0.041 Uiso 1 1 calc R
C34 C 0.5054(4) 0.2357(3) 0.92968(17) 0.0283(9) Uani 1 1 d .
H34 H 0.5444 0.2886 0.9221 0.034 Uiso 1 1 calc R
C35 C 0.6830(3) 0.2976(3) 0.09536(14) 0.0154(7) Uani 1 1 d .
C36 C 0.5995(3) 0.2419(3) 0.10092(14) 0.0167(7) Uani 1 1 d .
C37 C 0.4914(3) 0.2798(3) 0.08987(15) 0.0206(8) Uani 1 1 d .
C38 C 0.4615(3) 0.3774(3) 0.07359(15) 0.0219(8) Uani 1 1 d .
C39 C 0.5402(3) 0.4362(3) 0.06818(15) 0.0210(8) Uani 1 1 d .
C40 C 0.6476(3) 0.3959(3) 0.07844(14) 0.0177(7) Uani 1 1 d .
C41 C 0.8534(3) 0.1335(3) 0.09568(14) 0.0165(7) Uani 1 1 d .
C42 C 0.8209(3) 0.0871(3) 0.04948(14) 0.0185(8) Uani 1 1 d .
C43 C 0.8695(3) -0.0075(3) 0.03149(15) 0.0203(8) Uani 1 1 d .
C44 C 0.9552(3) -0.0615(3) 0.06001(17) 0.0246(9) Uani 1 1 d .
C45 C 0.9931(3) -0.0180(3) 0.10472(17) 0.0247(9) Uani 1 1 d .
C46 C 0.9431(3) 0.0764(3) 0.12091(15) 0.0206(8) Uani 1 1 d .
C47 C 0.9024(3) 0.3079(3) 0.08978(15) 0.0180(7) Uani 1 1 d .
C48 C 0.9920(3) 0.3283(3) 0.11744(15) 0.0225(8) Uani 1 1 d .
C49 C 1.0781(3) 0.3648(3) 0.09163(18) 0.0287(9) Uani 1 1 d .
C50 C 1.0782(3) 0.3826(3) 0.03492(18) 0.0278(9) Uani 1 1 d .
C51 C 0.9908(3) 0.3635(3) 0.00528(16) 0.0235(8) Uani 1 1 d .
C52 C 0.9080(3) 0.3273(3) 0.03239(15) 0.0195(8) Uani 1 1 d .
C53 C 0.7908(3) 0.2599(3) 0.18520(15) 0.0194(8) Uani 1 1 d .
C54 C 0.7728(3) 0.1841(3) 0.22213(15) 0.0222(8) Uani 1 1 d .
C55 C 0.7473(3) 0.2001(4) 0.27868(16) 0.0269(9) Uani 1 1 d .
C56 C 0.7384(3) 0.2935(4) 0.30023(15) 0.0287(10) Uani 1 1 d .
C57 C 0.7553(3) 0.3714(3) 0.26591(17) 0.0283(9) Uani 1 1 d .
C58 C 0.7788(3) 0.3531(3) 0.21022(16) 0.0247(9) Uani 1 1 d .
C59 C 0.5403(3) 0.7746(3) 0.56931(14) 0.0201(8) Uani 1 1 d .
C60 C 0.4459(3) 0.7427(3) 0.55454(14) 0.0225(8) Uani 1 1 d .
C61 C 0.3496(3) 0.8053(3) 0.54115(16) 0.0263(9) Uani 1 1 d .
C62 C 0.3442(4) 0.9078(3) 0.54233(16) 0.0296(10) Uani 1 1 d .
C63 C 0.4347(4) 0.9442(3) 0.55729(16) 0.0285(10) Uani 1 1 d .
C64 C 0.5291(3) 0.8781(3) 0.57069(15) 0.0233(8) Uani 1 1 d .
C65 C 0.6908(3) 0.6019(3) 0.54233(15) 0.0203(8) Uani 1 1 d .
C66 C 0.6684(3) 0.6065(3) 0.48618(15) 0.0227(8) Uani 1 1 d .
C67 C 0.7198(4) 0.5394(3) 0.44668(16) 0.0255(9) Uani 1 1 d .
C68 C 0.8029(4) 0.4634(3) 0.46242(18) 0.0299(9) Uani 1 1 d .
C69 C 0.8301(4) 0.4552(3) 0.51808(19) 0.0287(9) Uani 1 1 d .
C70 C 0.7737(3) 0.5222(3) 0.55591(15) 0.0229(8) Uani 1 1 d .
C71 C 0.7590(3) 0.7342(3) 0.59914(16) 0.0226(8) Uani 1 1 d .
C72 C 0.8052(4) 0.7800(3) 0.55435(16) 0.0266(9) Uani 1 1 d .
C73 C 0.9076(4) 0.8050(3) 0.5543(2) 0.0359(11) Uani 1 1 d .
C74 C 0.9712(4) 0.7858(3) 0.6007(2) 0.0362(11) Uani 1 1 d .
C75 C 0.9294(4) 0.7419(3) 0.6464(2) 0.0327(10) Uani 1 1 d .
C76 C 0.8269(3) 0.7173(3) 0.64514(17) 0.0259(9) Uani 1 1 d .
C77 C 0.5959(3) 0.6456(3) 0.64715(15) 0.0189(8) Uani 1 1 d .
C78 C 0.5714(3) 0.7079(3) 0.69332(15) 0.0204(8) Uani 1 1 d .
C79 C 0.5294(3) 0.6806(3) 0.74351(15) 0.0232(8) Uani 1 1 d .
C80 C 0.5042(3) 0.5860(3) 0.74946(16) 0.0264(9) Uani 1 1 d .
C81 C 0.5194(3) 0.5238(3) 0.70472(17) 0.0230(8) Uani 1 1 d .
C82 C 0.5652(3) 0.5530(3) 0.65520(15) 0.0218(8) Uani 1 1 d .
H H 0.599(4) 0.291(4) 0.812(2) 0.038(13) Uiso 1 1 d .
Br1 Br 0.84259(8) 0.73974(8) 0.38074(4) 0.0966(3) Uani 1 1 d .
C83 C 0.8828(5) 0.6836(5) 0.3130(2) 0.103(3) Uiso 1 1 d G
C84 C 0.9336(6) 0.5838(5) 0.3077(3) 0.107(3) Uiso 1 1 d G
H84A H 0.9502 0.5434 0.3401 0.128 Uiso 1 1 calc R
C85 C 0.9601(6) 0.5431(4) 0.2550(3) 0.130(4) Uiso 1 1 d G
H85A H 0.9949 0.4749 0.2514 0.156 Uiso 1 1 calc R
C86 C 0.9358(6) 0.6022(6) 0.2076(2) 0.113(3) Uiso 1 1 d G
H86A H 0.9540 0.5745 0.1716 0.135 Uiso 1 1 calc R
C87 C 0.8850(6) 0.7020(5) 0.2128(2) 0.128(4) Uiso 1 1 d G
H87A H 0.8683 0.7425 0.1804 0.153 Uiso 1 1 calc R
C88 C 0.8584(5) 0.7427(4) 0.2655(3) 0.098(3) Uiso 1 1 d G
H88A H 0.8237 0.8109 0.2691 0.117 Uiso 1 1 calc R

loop_
_atom_site_aniso_label
_atom_site_aniso_U_11
_atom_site_aniso_U_22
_atom_site_aniso_U_33
_atom_site_aniso_U_23
_atom_site_aniso_U_13
_atom_site_aniso_U_12
Al1 0.0318(7) 0.0200(6) 0.0151(5) 0.0011(4) -0.0007(5) -0.0005(5)
B1 0.018(2) 0.019(2) 0.0126(16) -0.0008(15) 0.0011(15) -0.0051(17)
B2 0.024(2) 0.019(2) 0.0180(18) 0.0016(16) 0.0008(16) -0.0028(18)
N1 0.0233(18) 0.0260(18) 0.0169(14) 0.0024(13) -0.0023(12) -0.0087(14)
N2 0.0203(17) 0.0171(16) 0.0204(15) 0.0016(12) -0.0012(12) -0.0034(13)
N3 0.0276(19) 0.0208(18) 0.0230(16) -0.0023(13) 0.0024(13) -0.0064(14)
N4 0.0251(18) 0.0209(17) 0.0201(15) 0.0016(13) -0.0020(13) -0.0027(14)
F1 0.0236(12) 0.0177(12) 0.0309(12) 0.0057(9) -0.0017(9) -0.0068(9)
F2 0.0209(12) 0.0357(15) 0.0396(13) 0.0014(11) -0.0004(10) -0.0149(11)
F3 0.0153(12) 0.0371(15) 0.0444(14) -0.0025(11) -0.0045(10) 0.0018(10)
F4 0.0323(14) 0.0155(12) 0.0416(14) 0.0031(10) -0.0053(11) 0.0031(10)
F5 0.0241(12) 0.0180(12) 0.0371(13) 0.0016(10) 0.0007(10) -0.0076(10)
F6 0.0271(13) 0.0239(12) 0.0193(10) -0.0050(9) -0.0078(9) 0.0002(10)
F7 0.0365(14) 0.0267(13) 0.0251(11) -0.0121(10) 0.0033(10) -0.0080(11)
F8 0.0440(16) 0.0205(13) 0.0459(15) -0.0066(11) 0.0073(12) 0.0075(11)
F9 0.0275(14) 0.0318(15) 0.0454(15) 0.0053(11) -0.0082(11) 0.0097(11)
F10 0.0259(13) 0.0348(14) 0.0269(12) -0.0036(10) -0.0115(10) -0.0007(11)
F11 0.0274(13) 0.0479(16) 0.0239(11) -0.0011(11) -0.0060(10) -0.0160(12)
F12 0.0295(15) 0.070(2) 0.0431(15) -0.0046(14) -0.0059(12) -0.0300(14)
F13 0.0283(14) 0.0534(18) 0.0447(15) 0.0051(13) 0.0093(12) -0.0216(13)
F14 0.0351(15) 0.0428(16) 0.0230(11) 0.0040(10) 0.0067(10) -0.0125(12)
F15 0.0229(12) 0.0339(13) 0.0173(10) -0.0028(9) -0.0011(9) -0.0104(10)
F16 0.0364(14) 0.0241(13) 0.0245(11) 0.0018(9) 0.0030(10) -0.0096(11)
F17 0.0410(16) 0.0512(17) 0.0210(11) 0.0088(11) 0.0034(11) -0.0129(13)
F18 0.0407(16) 0.072(2) 0.0172(11) -0.0110(12) 0.0084(11) -0.0161(15)
F19 0.0540(18) 0.0462(17) 0.0321(13) -0.0239(12) 0.0118(12) -0.0166(14)
F20 0.0431(15) 0.0265(13) 0.0274(12) -0.0078(10) 0.0066(11) -0.0120(11)
F21 0.0279(13) 0.0240(13) 0.0294(12) -0.0031(9) -0.0009(10) -0.0054(10)
F22 0.0242(13) 0.0511(17) 0.0300(12) -0.0022(11) -0.0014(10) -0.0019(12)
F23 0.0383(16) 0.0439(17) 0.0441(16) 0.0029(13) -0.0061(12) 0.0174(13)
F24 0.0620(19) 0.0173(13) 0.0354(14) 0.0003(10) -0.0021(13) 0.0073(12)
F25 0.0398(15) 0.0216(13) 0.0307(12) -0.0036(10) -0.0017(11) -0.0077(11)
F26 0.0354(14) 0.0293(13) 0.0165(10) -0.0009(9) -0.0012(9) 0.0069(11)
F27 0.0543(18) 0.0397(16) 0.0199(11) -0.0108(10) 0.0006(11) 0.0022(13)
F28 0.0560(19) 0.0314(15) 0.0415(15) -0.0156(12) 0.0164(13) 0.0069(13)
F29 0.0341(15) 0.0262(14) 0.0491(16) 0.0040(12) 0.0093(12) 0.0115(11)
F30 0.0316(14) 0.0322(14) 0.0241(11) 0.0067(10) -0.0021(10) 0.0049(11)
F31 0.0462(16) 0.0324(14) 0.0246(12) 0.0039(10) 0.0100(11) -0.0095(12)
F32 0.055(2) 0.0467(18) 0.0582(19) 0.0024(14) 0.0303(15) -0.0195(15)
F33 0.0230(15) 0.0402(17) 0.099(3) -0.0120(16) 0.0157(15) -0.0107(13)
F34 0.0271(15) 0.061(2) 0.064(2) 0.0028(16) -0.0166(14) -0.0092(14)
F35 0.0292(14) 0.0560(18) 0.0287(13) 0.0098(12) -0.0069(10) -0.0110(13)
F36 0.0394(14) 0.0246(13) 0.0219(11) -0.0045(9) 0.0058(10) -0.0125(11)
F37 0.0509(17) 0.0421(16) 0.0169(11) -0.0093(10) 0.0093(11) -0.0108(13)
F38 0.0402(15) 0.0403(15) 0.0245(12) 0.0115(11) 0.0126(11) -0.0050(12)
F39 0.0406(15) 0.0210(13) 0.0429(14) 0.0071(11) 0.0104(12) -0.0065(11)
F40 0.0395(15) 0.0207(12) 0.0276(12) -0.0058(9) 0.0074(10) -0.0060(11)
C1 0.023(2) 0.0160(19) 0.0191(17) 0.0000(14) -0.0042(14) -0.0051(15)
C2 0.033(2) 0.031(2) 0.0157(17) 0.0008(15) -0.0014(16) -0.0061(19)
C3 0.029(2) 0.024(2) 0.0210(18) 0.0022(15) 0.0023(16) -0.0037(17)
C4 0.022(2) 0.037(2) 0.0233(19) 0.0043(17) -0.0075(16) -0.0096(18)
C5 0.018(2) 0.033(2) 0.0230(18) 0.0021(16) -0.0044(15) -0.0078(17)
C6 0.022(2) 0.034(2) 0.029(2) -0.0032(17) -0.0017(16) -0.0125(18)
C7 0.033(3) 0.030(2) 0.039(2) 0.0007(19) -0.0026(19) -0.014(2)
C8 0.041(3) 0.038(3) 0.028(2) 0.0079(18) -0.0033(19) -0.024(2)
C9 0.026(2) 0.041(3) 0.0224(19) -0.0016(17) -0.0011(16) -0.0118(19)
C10 0.022(2) 0.028(2) 0.0247(19) -0.0026(16) -0.0041(16) -0.0097(17)
C11 0.022(2) 0.026(2) 0.0262(19) 0.0015(16) 0.0002(16) -0.0083(17)
C12 0.020(2) 0.023(2) 0.030(2) -0.0021(16) -0.0076(16) -0.0082(16)
C13 0.032(2) 0.022(2) 0.035(2) 0.0022(17) -0.0146(18) -0.0039(18)
C14 0.037(3) 0.022(2) 0.045(3) -0.0067(19) -0.017(2) -0.0010(19)
C15 0.031(2) 0.032(2) 0.034(2) -0.0108(18) -0.0110(19) -0.0072(19)
C16 0.023(2) 0.027(2) 0.032(2) 0.0015(17) -0.0085(17) -0.0059(18)
C17 0.023(2) 0.019(2) 0.0295(19) -0.0020(15) -0.0038(16) -0.0062(16)
C18 0.0202(19) 0.021(2) 0.0172(16) 0.0002(14) -0.0006(14) -0.0065(16)
C19 0.043(3) 0.017(2) 0.035(2) 0.0034(17) 0.008(2) -0.0031(19)
C20 0.040(3) 0.023(2) 0.029(2) 0.0080(17) 0.0017(18) -0.0028(19)
C21 0.032(2) 0.027(2) 0.0233(19) -0.0083(16) 0.0042(17) -0.0061(18)
C22 0.029(2) 0.020(2) 0.0264(19) -0.0030(16) 0.0072(17) -0.0003(17)
C23 0.031(3) 0.031(3) 0.043(3) 0.003(2) 0.002(2) -0.001(2)
C24 0.028(3) 0.039(3) 0.083(4) 0.001(3) 0.006(3) 0.004(2)
C25 0.040(3) 0.040(3) 0.084(4) -0.005(3) 0.034(3) -0.005(3)
C26 0.085(5) 0.029(3) 0.048(3) -0.003(2) 0.040(3) -0.013(3)
C27 0.049(3) 0.024(2) 0.027(2) -0.0028(17) 0.009(2) -0.002(2)
C28 0.030(2) 0.031(2) 0.0155(17) 0.0003(15) -0.0027(15) -0.0075(18)
C29 0.028(2) 0.025(2) 0.0161(16) -0.0009(15) 0.0001(15) -0.0056(17)
C30 0.037(3) 0.026(2) 0.027(2) 0.0038(17) 0.0008(18) -0.0074(19)
C31 0.040(3) 0.038(3) 0.036(2) 0.003(2) 0.007(2) -0.019(2)
C32 0.034(3) 0.040(3) 0.035(2) -0.008(2) 0.011(2) -0.009(2)
C33 0.040(3) 0.029(2) 0.034(2) -0.0098(18) 0.0047(19) -0.007(2)
C34 0.034(2) 0.027(2) 0.0263(19) -0.0046(17) 0.0030(17) -0.0127(19)
C35 0.0170(18) 0.0164(18) 0.0131(15) -0.0010(13) 0.0022(13) -0.0045(15)
C36 0.0193(19) 0.0143(18) 0.0162(16) -0.0005(13) -0.0004(14) -0.0018(15)
C37 0.0184(19) 0.024(2) 0.0212(17) -0.0011(15) 0.0024(14) -0.0087(16)
C38 0.0159(19) 0.029(2) 0.0198(17) -0.0043(15) -0.0015(14) 0.0002(16)
C39 0.026(2) 0.0139(19) 0.0205(17) -0.0013(14) 0.0000(15) 0.0033(16)
C40 0.0212(19) 0.0160(19) 0.0174(16) -0.0035(13) 0.0012(14) -0.0074(15)
C41 0.0144(18) 0.0188(19) 0.0162(16) 0.0017(13) 0.0027(13) -0.0030(14)
C42 0.0206(19) 0.0172(19) 0.0168(16) 0.0019(14) 0.0024(14) -0.0020(15)
C43 0.024(2) 0.021(2) 0.0164(16) -0.0055(14) 0.0047(14) -0.0068(16)
C44 0.026(2) 0.0140(19) 0.030(2) -0.0012(15) 0.0100(17) 0.0027(16)
C45 0.018(2) 0.025(2) 0.0277(19) 0.0060(16) -0.0005(15) 0.0044(16)
C46 0.019(2) 0.023(2) 0.0195(17) -0.0004(15) -0.0023(14) -0.0036(16)
C47 0.0188(19) 0.0151(18) 0.0206(17) -0.0036(14) 0.0009(14) -0.0045(15)
C48 0.021(2) 0.026(2) 0.0206(17) -0.0035(15) 0.0002(15) -0.0058(17)
C49 0.019(2) 0.035(2) 0.035(2) -0.0071(18) -0.0037(17) -0.0119(18)
C50 0.020(2) 0.028(2) 0.037(2) -0.0006(18) 0.0077(17) -0.0097(17)
C51 0.027(2) 0.023(2) 0.0206(17) -0.0011(15) 0.0048(15) -0.0051(17)
C52 0.0168(19) 0.020(2) 0.0216(17) -0.0044(14) 0.0005(14) -0.0032(15)
C53 0.0151(18) 0.027(2) 0.0162(16) -0.0048(14) -0.0028(14) -0.0035(16)
C54 0.0170(19) 0.032(2) 0.0189(17) -0.0020(15) -0.0006(14) -0.0066(17)
C55 0.019(2) 0.044(3) 0.0185(17) 0.0038(17) 0.0016(15) -0.0066(18)
C56 0.020(2) 0.054(3) 0.0140(17) -0.0082(17) 0.0013(15) -0.0096(19)
C57 0.023(2) 0.037(3) 0.026(2) -0.0156(18) 0.0015(16) -0.0078(19)
C58 0.023(2) 0.031(2) 0.0203(18) -0.0022(16) 0.0011(15) -0.0061(17)
C59 0.025(2) 0.021(2) 0.0122(15) -0.0004(14) 0.0032(14) -0.0014(16)
C60 0.030(2) 0.022(2) 0.0129(16) -0.0031(14) 0.0033(15) 0.0009(17)
C61 0.025(2) 0.033(2) 0.0187(17) -0.0024(16) 0.0022(15) -0.0021(18)
C62 0.029(2) 0.034(2) 0.0188(18) 0.0004(16) -0.0006(16) 0.0129(19)
C63 0.044(3) 0.019(2) 0.0172(17) 0.0020(15) 0.0033(17) 0.0070(19)
C64 0.031(2) 0.023(2) 0.0157(16) -0.0021(14) 0.0027(15) -0.0051(17)
C65 0.023(2) 0.0187(19) 0.0191(17) 0.0001(14) 0.0041(15) -0.0028(16)
C66 0.026(2) 0.020(2) 0.0197(17) 0.0004(15) 0.0015(15) 0.0012(16)
C67 0.033(2) 0.025(2) 0.0184(17) -0.0061(15) 0.0042(16) -0.0050(18)
C68 0.035(2) 0.021(2) 0.031(2) -0.0097(17) 0.0105(18) -0.0009(18)
C69 0.028(2) 0.016(2) 0.038(2) 0.0025(17) 0.0061(18) 0.0020(17)
C70 0.026(2) 0.021(2) 0.0205(17) 0.0010(15) 0.0026(15) -0.0024(17)
C71 0.024(2) 0.0162(19) 0.0259(18) -0.0048(15) 0.0054(16) 0.0003(16)
C72 0.033(2) 0.022(2) 0.0234(19) -0.0012(15) 0.0065(17) -0.0032(18)
C73 0.041(3) 0.020(2) 0.045(3) -0.0062(19) 0.026(2) -0.005(2)
C74 0.023(2) 0.025(2) 0.061(3) -0.010(2) 0.007(2) -0.0052(19)
C75 0.025(2) 0.025(2) 0.046(3) -0.0054(19) -0.0001(19) 0.0018(18)
C76 0.023(2) 0.027(2) 0.0270(19) -0.0016(16) 0.0014(16) -0.0044(17)
C77 0.0187(19) 0.021(2) 0.0168(16) 0.0011(14) 0.0001(14) -0.0028(15)
C78 0.023(2) 0.0178(19) 0.0207(17) -0.0002(14) 0.0001(15) -0.0044(16)
C79 0.024(2) 0.029(2) 0.0153(16) -0.0029(15) 0.0021(15) -0.0020(17)
C80 0.024(2) 0.033(2) 0.0204(18) 0.0074(16) 0.0040(15) -0.0011(18)
C81 0.022(2) 0.0146(19) 0.030(2) 0.0072(15) 0.0012(16) 0.0010(16)
C82 0.024(2) 0.020(2) 0.0197(17) -0.0018(14) 0.0001(15) -0.0001(16)
Br1 0.0926(6) 0.1264(8) 0.0869(6) -0.0238(5) 0.0144(5) -0.0640(6)

loop_
_atom_type_symbol
_atom_type_description
_atom_type_scat_dispersion_real
_atom_type_scat_dispersion_imag
_atom_type_scat_source
C C 0.0033 0.0016 'International Tables Vol C Tables 4.2.6.8 and 6.1.1.4'
H H 0.0000 0.0000 'International Tables Vol C Tables 4.2.6.8 and 6.1.1.4'
B B 0.0013 0.0007 'International Tables Vol C Tables 4.2.6.8 and 6.1.1.4'
N N 0.0061 0.0033 'International Tables Vol C Tables 4.2.6.8 and 6.1.1.4'
F F 0.0171 0.0103 'International Tables Vol C Tables 4.2.6.8 and 6.1.1.4'
Al Al 0.0645 0.0514 'International Tables Vol C Tables 4.2.6.8 and 6.1.1.4'
Br Br -0.2901 2.4595 'International Tables Vol C Tables 4.2.6.8 and 6.1.1.4'

loop_
_geom_angle_atom_site_label_1
_geom_angle_atom_site_label_2
_geom_angle_atom_site_label_3
_geom_angle
C1 Al1 C18 113.64(16)
C47 B1 C41 100.8(3)
C47 B1 C53 113.8(3)
C41 B1 C53 113.3(3)
C47 B1 C35 113.4(3)
C41 B1 C35 114.3(3)
C53 B1 C35 101.7(3)
C77 B2 C71 113.4(3)
C77 B2 C65 113.6(3)
C71 B2 C65 100.4(3)
C77 B2 C59 101.3(3)
C71 B2 C59 114.8(3)
C65 B2 C59 114.0(3)
C1 N1 C2 110.0(3)
C1 N1 C4 126.2(3)
C2 N1 C4 123.3(3)
C1 N2 C3 111.6(3)
C1 N2 C11 124.7(3)
C3 N2 C11 123.7(3)
C18 N3 C19 110.2(3)
C18 N3 C21 126.4(3)
C19 N3 C21 123.2(4)
C18 N4 C20 110.4(3)
C18 N4 C28 125.9(3)
C20 N4 C28 123.7(3)
N2 C1 N1 105.0(3)
N2 C1 Al1 127.7(3)
N1 C1 Al1 127.3(3)
C3 C2 N1 107.5(3)
C2 C3 N2 105.9(3)
N1 C4 C5 111.7(3)
C6 C5 C10 119.1(4)
C6 C5 C4 120.6(4)
C10 C5 C4 120.3(4)
C5 C6 C7 120.1(4)
C8 C7 C6 120.5(4)
C7 C8 C9 120.4(4)
C8 C9 C10 119.9(4)
C9 C10 C5 120.0(4)
N2 C11 C12 111.3(3)
C13 C12 C17 119.4(4)
C13 C12 C11 120.7(4)
C17 C12 C11 119.8(4)
C14 C13 C12 120.3(4)
C13 C14 C15 120.5(4)
C16 C15 C14 119.8(4)
C15 C16 C17 120.3(4)
C12 C17 C16 119.5(4)
N4 C18 N3 105.1(3)
N4 C18 Al1 124.6(3)
N3 C18 Al1 130.2(3)
C20 C19 N3 107.5(4)
C19 C20 N4 106.8(4)
N3 C21 C22 113.9(3)
C27 C22 C23 118.8(4)
C27 C22 C21 118.4(4)
C23 C22 C21 122.7(4)
C24 C23 C22 120.5(5)
C25 C24 C23 119.6(6)
C24 C25 C26 121.0(5)
C25 C26 C27 119.3(5)
C22 C27 C26 120.7(5)
N4 C28 C29 114.8(3)
C34 C29 C30 119.3(4)
C34 C29 C28 119.5(4)
C30 C29 C28 121.2(4)
C31 C30 C29 119.5(4)
C32 C31 C30 121.3(4)
C31 C32 C33 118.6(4)
C34 C33 C32 120.9(4)
C33 C34 C29 120.5(4)
C40 C35 C36 113.6(3)
C40 C35 B1 125.7(3)
C36 C35 B1 120.2(3)
F1 C36 C37 116.1(3)
F1 C36 C35 120.0(3)
C37 C36 C35 123.9(3)
F2 C37 C38 120.5(3)
F2 C37 C36 119.7(3)
C38 C37 C36 119.8(4)
F3 C38 C37 121.1(4)
F3 C38 C39 120.0(4)
C37 C38 C39 118.9(3)
F4 C39 C38 119.4(3)
F4 C39 C40 120.6(4)
C38 C39 C40 120.0(3)
F5 C40 C39 114.9(3)
F5 C40 C35 121.2(3)
C39 C40 C35 123.8(3)
C42 C41 C46 112.8(3)
C42 C41 B1 126.8(3)
C46 C41 B1 120.0(3)
F6 C42 C43 115.2(3)
F6 C42 C41 120.8(3)
C43 C42 C41 123.9(3)
F7 C43 C44 119.5(3)
F7 C43 C42 120.5(3)
C44 C43 C42 120.0(3)
F8 C44 C45 120.6(4)
F8 C44 C43 120.8(4)
C45 C44 C43 118.5(4)
F9 C45 C44 119.9(4)
F9 C45 C46 120.6(4)
C44 C45 C46 119.5(3)
F10 C46 C45 115.1(3)
F10 C46 C41 119.7(3)
C45 C46 C41 125.1(4)
C48 C47 C52 112.8(3)
C48 C47 B1 126.1(3)
C52 C47 B1 120.4(3)
F11 C48 C49 114.6(3)
F11 C48 C47 121.1(3)
C49 C48 C47 124.3(4)
F12 C49 C50 120.2(4)
F12 C49 C48 119.8(4)
C50 C49 C48 119.9(4)
F13 C50 C49 121.1(4)
F13 C50 C51 120.7(4)
C49 C50 C51 118.2(4)
F14 C51 C52 121.0(4)
F14 C51 C50 119.1(4)
C52 C51 C50 119.9(4)
F15 C52 C51 115.7(3)
F15 C52 C47 119.4(3)
C51 C52 C47 124.9(4)
C58 C53 C54 113.2(3)
C58 C53 B1 120.2(3)
C54 C53 B1 126.0(3)
F16 C54 C53 121.3(3)
F16 C54 C55 115.4(4)
C53 C54 C55 123.3(4)
F17 C55 C56 120.6(4)
F17 C55 C54 119.3(4)
C56 C55 C54 120.0(4)
F18 C56 C55 120.6(4)
F18 C56 C57 119.9(4)
C55 C56 C57 119.4(4)
F19 C57 C56 120.0(4)
F19 C57 C58 120.9(4)
C56 C57 C58 118.9(4)
F20 C58 C57 115.7(4)
F20 C58 C53 119.2(3)
C57 C58 C53 125.1(4)
C60 C59 C64 113.0(4)
C60 C59 B2 119.0(3)
C64 C59 B2 127.7(4)
F21 C60 C61 115.6(4)
F21 C60 C59 119.4(3)
C61 C60 C59 125.0(4)
F22 C61 C62 119.9(4)
F22 C61 C60 120.8(4)
C62 C61 C60 119.2(4)
F23 C62 C63 120.9(4)
F23 C62 C61 120.5(4)
C63 C62 C61 118.6(4)
F24 C63 C62 119.7(4)
F24 C63 C64 120.4(4)
C62 C63 C64 119.9(4)
F25 C64 C59 121.1(4)
F25 C64 C63 114.6(4)
C59 C64 C63 124.3(4)
C66 C65 C70 113.0(3)
C66 C65 B2 126.6(3)
C70 C65 B2 119.4(3)
F26 C66 C65 120.7(3)
F26 C66 C67 114.5(3)
C65 C66 C67 124.8(4)
F27 C67 C68 119.8(4)
F27 C67 C66 120.6(4)
C68 C67 C66 119.5(4)
F28 C68 C67 121.1(4)
F28 C68 C69 120.4(4)
C67 C68 C69 118.5(4)
F29 C69 C70 121.1(4)
F29 C69 C68 119.4(4)
C70 C69 C68 119.4(4)
F30 C70 C69 115.7(4)
F30 C70 C65 119.6(3)
C69 C70 C65 124.7(4)
C72 C71 C76 112.9(4)
C72 C71 B2 118.9(3)
C76 C71 B2 127.4(4)
F31 C72 C73 117.0(4)
F31 C72 C71 118.7(4)
C73 C72 C71 124.2(4)
F32 C73 C72 120.3(5)
F32 C73 C74 119.5(4)
C72 C73 C74 120.2(4)
F33 C74 C75 121.1(5)
F33 C74 C73 120.8(5)
C75 C74 C73 118.2(4)
F34 C75 C74 119.3(4)
F34 C75 C76 120.4(4)
C74 C75 C76 120.3(4)
F35 C76 C75 114.9(4)
F35 C76 C71 120.8(4)
C75 C76 C71 124.2(4)
C82 C77 C78 112.8(3)
C82 C77 B2 127.6(3)
C78 C77 B2 119.3(3)
F36 C78 C79 115.9(3)
F36 C78 C77 118.9(3)
C79 C78 C77 125.1(4)
F37 C79 C78 120.0(4)
F37 C79 C80 120.9(3)
C78 C79 C80 119.1(4)
F38 C80 C81 120.9(4)
F38 C80 C79 120.4(4)
C81 C80 C79 118.7(4)
F39 C81 C80 119.4(4)
F39 C81 C82 120.1(4)
C80 C81 C82 120.4(4)
F40 C82 C77 121.2(3)
F40 C82 C81 115.1(3)
C77 C82 C81 123.7(4)
C84 C83 C88 120.0
C84 C83 Br1 121.9(4)
C88 C83 Br1 118.1(4)
C83 C84 C85 120.0
C86 C85 C84 120.0
C85 C86 C87 120.0
C88 C87 C86 120.0
C87 C88 C83 120.0

loop_
_geom_bond_atom_site_label_1
_geom_bond_atom_site_label_2
_geom_bond_distance
Al1 C1 1.987(4)
Al1 C18 2.010(4)
B1 C47 1.649(6)
B1 C41 1.654(6)
B1 C53 1.656(5)
B1 C35 1.656(5)
B2 C77 1.646(5)
B2 C71 1.652(6)
B2 C65 1.660(6)
B2 C59 1.665(6)
N1 C1 1.361(5)
N1 C2 1.369(5)
N1 C4 1.463(5)
N2 C1 1.344(5)
N2 C3 1.370(5)
N2 C11 1.481(5)
N3 C18 1.359(5)
N3 C19 1.377(5)
N3 C21 1.464(5)
N4 C18 1.345(5)
N4 C20 1.389(5)
N4 C28 1.476(5)
F1 C36 1.347(4)
F2 C37 1.349(4)
F3 C38 1.345(4)
F4 C39 1.357(4)
F5 C40 1.355(4)
F6 C42 1.353(4)
F7 C43 1.358(4)
F8 C44 1.346(5)
F9 C45 1.348(4)
F10 C46 1.357(4)
F11 C48 1.353(4)
F12 C49 1.344(5)
F13 C50 1.332(5)
F14 C51 1.348(4)
F15 C52 1.351(4)
F16 C54 1.360(5)
F17 C55 1.354(5)
F18 C56 1.349(4)
F19 C57 1.343(5)
F20 C58 1.356(5)
F21 C60 1.361(5)
F22 C61 1.347(5)
F23 C62 1.343(5)
F24 C63 1.351(5)
F25 C64 1.362(5)
F26 C66 1.359(4)
F27 C67 1.340(4)
F28 C68 1.335(5)
F29 C69 1.350(5)
F30 C70 1.355(4)
F31 C72 1.346(5)
F32 C73 1.344(5)
F33 C74 1.329(5)
F34 C75 1.344(5)
F35 C76 1.347(5)
F36 C78 1.361(4)
F37 C79 1.346(5)
F38 C80 1.344(4)
F39 C81 1.351(5)
F40 C82 1.355(4)
C2 C3 1.358(6)
C4 C5 1.504(5)
C5 C6 1.391(6)
C5 C10 1.407(6)
C6 C7 1.393(6)
C7 C8 1.375(7)
C8 C9 1.382(6)
C9 C10 1.397(6)
C11 C12 1.505(6)
C12 C13 1.397(6)
C12 C17 1.398(5)
C13 C14 1.380(7)
C14 C15 1.388(6)
C15 C16 1.381(6)
C16 C17 1.404(6)
C19 C20 1.332(6)
C21 C22 1.499(6)
C22 C27 1.390(6)
C22 C23 1.393(6)
C23 C24 1.389(7)
C24 C25 1.377(9)
C25 C26 1.378(9)
C26 C27 1.391(8)
C28 C29 1.499(6)
C29 C34 1.387(6)
C29 C30 1.398(6)
C30 C31 1.391(7)
C31 C32 1.384(7)
C32 C33 1.389(7)
C33 C34 1.380(7)
C35 C40 1.383(5)
C35 C36 1.395(5)
C36 C37 1.385(5)
C37 C38 1.361(6)
C38 C39 1.375(6)
C39 C40 1.380(5)
C41 C42 1.387(5)
C41 C46 1.389(5)
C42 C43 1.383(5)
C43 C44 1.375(6)
C44 C45 1.367(6)
C45 C46 1.372(6)
C47 C48 1.388(5)
C47 C52 1.398(5)
C48 C49 1.387(6)
C49 C50 1.376(6)
C50 C51 1.384(6)
C51 C52 1.365(6)
C53 C58 1.386(6)
C53 C54 1.390(6)
C54 C55 1.392(5)
C55 C56 1.357(7)
C56 C57 1.372(7)
C57 C58 1.373(5)
C59 C60 1.383(6)
C59 C64 1.384(6)
C60 C61 1.381(6)
C61 C62 1.378(6)
C62 C63 1.371(7)
C63 C64 1.385(6)
C65 C66 1.380(5)
C65 C70 1.395(6)
C66 C67 1.381(6)
C67 C68 1.378(6)
C68 C69 1.384(6)
C69 C70 1.375(6)
C71 C72 1.393(6)
C71 C76 1.402(6)
C72 C73 1.380(7)
C73 C74 1.381(7)
C74 C75 1.371(7)
C75 C76 1.379(6)
C77 C82 1.385(6)
C77 C78 1.392(5)
C78 C79 1.369(5)
C79 C80 1.377(6)
C80 C81 1.360(6)
C81 C82 1.385(5)
Br1 C83 1.819(5)
C83 C84 1.3900
C83 C88 1.3900
C84 C85 1.3900
C85 C86 1.3900
C86 C87 1.3900
C87 C88 1.3900
